data_4501302
loop_
_publ_author_name
'Lama, Prem'
'Bharadwaj, Parimal K.'

_publ_section_title
;
 Three New Isostructural Coordination Polymers with Cd(II) Clusters as the
 SBU: Synthesis, Structural Characterization, and Luminescence Properties
;
_journal_issue 12
_journal_name_full 'Crystal Growth &amp; Design'
_journal_page_first 5434
_journal_paper_doi 10.1021/cg201028e
_journal_volume 11
_journal_year 2011
_chemical_formula_moiety 'C13 H13.67 Br0.67 Cd1.33 N5 O2.67'
_chemical_formula_sum 'C13 H13.67 Br0.67 Cd1.33 N5 O2.67'
_chemical_formula_weight 485.76
_chemical_name_systematic
;
 ?
;
_space_group_IT_number 213
_symmetry_cell_setting cubic
_symmetry_space_group_name_Hall 'P 4bd 2ab 3'
_symmetry_space_group_name_H-M 'P 41 3 2'
_atom_sites_solution_hydrogens geom
_atom_sites_solution_primary direct
_atom_sites_solution_secondary difmap
_audit_creation_method SHELXL-97
_cell_angle_alpha 90.00
_cell_angle_beta 90.00
_cell_angle_gamma 90.00
_cell_formula_units_Z 12
_cell_length_a 16.635(3)
_cell_length_b 16.635(3)
_cell_length_c 16.635(3)
_cell_measurement_reflns_used 999
_cell_measurement_temperature 298(2)
_cell_measurement_theta_max 25.5
_cell_measurement_theta_min 2.74
_cell_volume 4603.3(14)
_computing_cell_refinement 'SAINT 6.45 ( Bruker, 2003)'
_computing_data_collection 'SMART 5.628 (Bruker, 2003)'
_computing_data_reduction 'SAINT 6.45 ( Bruker, 2003)'
_computing_molecular_graphics 'DIAMOND 2.1e'
_computing_structure_refinement 'SHELXL-97 (Sheldrick, 1997)'
_computing_structure_solution SIR-97
_diffrn_ambient_temperature 298(2)
_diffrn_measured_fraction_theta_full 0.935
_diffrn_measured_fraction_theta_max 0.935
_diffrn_measurement_device_type 'BRUKER SMART APEX'
_diffrn_measurement_method /w-scans
_diffrn_radiation_monochromator graphite
_diffrn_radiation_source 'fine-focus sealed tube'
_diffrn_radiation_type MoK\a
_diffrn_radiation_wavelength 0.71073
_diffrn_reflns_av_R_equivalents 0.1766
_diffrn_reflns_av_sigmaI/netI 0.0847
_diffrn_reflns_limit_h_max 19
_diffrn_reflns_limit_h_min -20
_diffrn_reflns_limit_k_max 20
_diffrn_reflns_limit_k_min -20
_diffrn_reflns_limit_l_max 9
_diffrn_reflns_limit_l_min -20
_diffrn_reflns_number 20422
_diffrn_reflns_theta_full 25.50
_diffrn_reflns_theta_max 25.50
_diffrn_reflns_theta_min 2.74
_exptl_absorpt_coefficient_mu 3.628
_exptl_absorpt_correction_T_max 0.6700
_exptl_absorpt_correction_T_min 0.5024
_exptl_absorpt_correction_type empirical
_exptl_absorpt_process_details SADABS
_exptl_crystal_colour brown
_exptl_crystal_density_diffrn 2.103
_exptl_crystal_density_method 'not measured'
_exptl_crystal_description 'truncated octahedron'
_exptl_crystal_F_000 2824
_exptl_crystal_size_max 0.22
_exptl_crystal_size_mid 0.16
_exptl_crystal_size_min 0.12
_refine_diff_density_max 1.253
_refine_diff_density_min -0.659
_refine_diff_density_rms 0.178
_refine_ls_abs_structure_details 'Flack H D (1983), Acta Cryst. A39, 876-881'
_refine_ls_abs_structure_Flack 0.06(8)
_refine_ls_extinction_method none
_refine_ls_goodness_of_fit_ref 1.010
_refine_ls_hydrogen_treatment constr
_refine_ls_matrix_type full
_refine_ls_number_parameters 107
_refine_ls_number_reflns 1352
_refine_ls_number_restraints 18
_refine_ls_restrained_S_all 1.019
_refine_ls_R_factor_all 0.1488
_refine_ls_R_factor_gt 0.0849
_refine_ls_shift/su_max 0.000
_refine_ls_shift/su_mean 0.000
_refine_ls_structure_factor_coef Fsqd
_refine_ls_weighting_details 'calc w=1/[\s^2^(Fo^2^)+(0.1492P)^2^+0.0000P] where P=(Fo^2^+2Fc^2^)/3'
_refine_ls_weighting_scheme calc
_refine_ls_wR_factor_gt 0.2088
_refine_ls_wR_factor_ref 0.2538
_reflns_number_gt 730
_reflns_number_total 1352
_reflns_threshold_expression >2sigma(I)
_cod_data_source_file cg201028e_si_002.cif
_cod_data_source_block Complex2
_cod_depositor_comments
;
The following automatic conversions were performed:

'_symmetry_cell_setting' value 'Cubic' changed to 'cubic' according
to /home/saulius/struct/CIF-dictionaries/cif_core.dic dictionary
named 'cif_core.dic' version 2.4.1 from 2010-06-29.

Automatic conversion script
Id: cif_fix_values 1715 2011-07-08 13:25:40Z adriana 
;
_cod_original_cell_volume 4603(2)
_cod_original_sg_symbol_H-M P4132
_cod_database_code 4501302

loop_
_symmetry_equiv_pos_as_xyz
'x, y, z'
'x+1/2, -y+1/2, -z'
'-x+1/2, -y, z+1/2'
'-x, y+1/2, -z+1/2'
'-y+1/4, x+3/4, z+1/4'
'y+3/4, x+1/4, -z+1/4'
'y+1/4, -x+1/4, z+3/4'
'-y+3/4, -x+3/4, -z+3/4'
'y, z, x'
'-y+1/2, -z, x+1/2'
'y+1/2, -z+1/2, -x'
'-y, z+1/2, -x+1/2'
'-z+1/4, y+3/4, x+1/4'
'-z+3/4, -y+3/4, -x+3/4'
'z+1/4, -y+1/4, x+3/4'
'z+3/4, y+1/4, -x+1/4'
'z, x, y'
'-z, x+1/2, -y+1/2'
'-z+1/2, -x, y+1/2'
'z+1/2, -x+1/2, -y'
'-x+3/4, -z+3/4, -y+3/4'
'-x+1/4, z+3/4, y+1/4'
'x+1/4, -z+1/4, y+3/4'
'x+3/4, z+1/4, -y+1/4'

loop_
_atom_site_label
_atom_site_type_symbol
_atom_site_fract_x
_atom_site_fract_y
_atom_site_fract_z
_atom_site_U_iso_or_equiv
_atom_site_adp_type
_atom_site_occupancy
_atom_site_symmetry_multiplicity
_atom_site_calc_flag
_atom_site_refinement_flags
Br1 Br 0.06099(15) 0.56099(15) -0.06099(15) 0.0987(13) Uani 1 3 d S
Cd1 Cd 0.21586(9) 0.6250 -0.03414(9) 0.0985(10) Uani 1 2 d S
Cd2 Cd 0.3750 0.6250 0.1250 0.0692(9) Uani 1 6 d S
O1 O 0.2456(11) 0.5665(10) 0.0917(10) 0.106(5) Uani 1 1 d .
N1 N -0.2329(16) -0.0177(14) 0.0944(12) 0.148(10) Uani 1 1 d D
N2 N -0.1619(13) 0.0218(11) 0.0730(12) 0.105(6) Uani 1 1 d D
N3 N 0.0748(10) 0.3248(10) 0.1250 0.090(7) Uani 1 2 d SD
C1 C 0.2597(15) 0.5097(15) 0.1250 0.107(11) Uani 1 2 d SD
C2 C 0.1966(15) 0.4516(15) 0.1250 0.15(4) Uani 1 2 d SD
H2 H 0.1772 0.4660 0.0729 0.290 Uiso 0.50 1 calc PR
C3 C 0.1153(13) 0.4598(15) 0.1602(17) 0.133(11) Uani 1 1 d D
H3A H 0.1241 0.4793 0.2145 0.160 Uiso 1 1 calc R
H3B H 0.0917 0.5041 0.1304 0.160 Uiso 1 1 calc R
C4 C 0.0522(17) 0.3973(12) 0.166(2) 0.138(11) Uani 1 1 d D
H4A H 0.0422 0.3852 0.2223 0.166 Uiso 1 1 calc R
H4B H 0.0026 0.4178 0.1431 0.166 Uiso 1 1 calc R
C5 C 0.0140(9) 0.2640(9) 0.1250 0.070(6) Uani 1 2 d SD
C6 C 0.0186(12) 0.2068(9) 0.0649(10) 0.087(6) Uani 1 1 d D
H6 H 0.0582 0.2063 0.0254 0.104 Uiso 1 1 calc R
C7 C -0.0435(11) 0.1490(11) 0.0702(11) 0.092(7) Uani 1 1 d D
H7 H -0.0420 0.1088 0.0314 0.110 Uiso 1 1 calc R
C8 C -0.1066(9) 0.1434(9) 0.1250 0.073(7) Uani 1 2 d SD
C9 C -0.1653(9) 0.0847(9) 0.1250 0.080(6) Uani 1 2 d SDU
O1W O 0.4545(6) 0.5455(6) 0.0455(6) 0.070(5) Uani 1 3 d S
H1W H 0.4311 0.5031 0.0360 0.105 Uiso 0.33 1 calc PR

loop_
_atom_site_aniso_label
_atom_site_aniso_U_11
_atom_site_aniso_U_22
_atom_site_aniso_U_33
_atom_site_aniso_U_23
_atom_site_aniso_U_13
_atom_site_aniso_U_12
Br1 0.0987(13) 0.0987(13) 0.0987(13) -0.0017(12) -0.0017(12) 0.0017(12)
Cd1 0.0935(11) 0.1085(19) 0.0935(11) -0.0102(11) -0.0141(12) 0.0102(11)
Cd2 0.0692(9) 0.0692(9) 0.0692(9) -0.0134(8) 0.0134(8) 0.0134(8)
O1 0.143(14) 0.082(9) 0.093(10) -0.016(8) -0.014(9) 0.029(9)
N1 0.23(3) 0.132(18) 0.084(13) -0.057(13) -0.017(15) 0.011(17)
N2 0.114(15) 0.097(13) 0.104(13) -0.013(11) 0.005(12) -0.018(11)
N3 0.105(11) 0.105(11) 0.060(13) -0.022(9) 0.022(9) 0.017(15)
C1 0.100(16) 0.100(16) 0.12(3) 0.001(13) -0.001(13) 0.02(2)
C2 0.13(3) 0.13(3) 0.18(13) -0.06(5) 0.06(5) -0.02(4)
C3 0.15(3) 0.12(2) 0.14(2) -0.078(17) -0.03(2) 0.028(19)
C4 0.12(2) 0.093(16) 0.20(3) -0.04(2) 0.03(2) -0.002(16)
C5 0.082(10) 0.082(10) 0.046(12) -0.003(8) 0.003(8) 0.020(14)
C6 0.146(18) 0.046(10) 0.069(11) -0.016(9) 0.026(13) 0.006(11)
C7 0.139(19) 0.076(13) 0.061(11) 0.015(10) 0.010(12) 0.054(14)
C8 0.086(11) 0.086(11) 0.048(12) 0.002(7) -0.002(7) 0.060(13)
C9 0.081(6) 0.081(6) 0.077(7) -0.004(4) 0.004(4) 0.008(5)
O1W 0.070(5) 0.070(5) 0.070(5) -0.013(5) 0.013(5) 0.013(5)

loop_
_atom_type_symbol
_atom_type_description
_atom_type_scat_dispersion_real
_atom_type_scat_dispersion_imag
_atom_type_scat_source
C C 0.0033 0.0016 'International Tables Vol C Tables 4.2.6.8 and 6.1.1.4'
H H 0.0000 0.0000 'International Tables Vol C Tables 4.2.6.8 and 6.1.1.4'
Br Br -0.2901 2.4595 'International Tables Vol C Tables 4.2.6.8 and 6.1.1.4'
Cd Cd -0.8075 1.2024 'International Tables Vol C Tables 4.2.6.8 and 6.1.1.4'
N N 0.0061 0.0033 'International Tables Vol C Tables 4.2.6.8 and 6.1.1.4'
O O 0.0106 0.0060 'International Tables Vol C Tables 4.2.6.8 and 6.1.1.4'

loop_
_geom_angle_atom_site_label_1
_geom_angle_atom_site_label_2
_geom_angle_atom_site_label_3
_geom_angle
_geom_angle_site_symmetry_1
_geom_angle_site_symmetry_3
Cd1 Br1 Cd1 81.94(11) . 18
Cd1 Br1 Cd1 81.94(11) . 8_554
Cd1 Br1 Cd1 81.94(11) 18 8_554
N1 Cd1 N1 174.5(12) 13 2
N1 Cd1 O1 94.9(7) 13 .
N1 Cd1 O1 89.3(7) 2 .
N1 Cd1 O1 89.3(7) 13 15_564
N1 Cd1 O1 94.9(7) 2 15_564
O1 Cd1 O1 78.4(9) . 15_564
N1 Cd1 Br1 88.6(6) 13 8_554
N1 Cd1 Br1 87.2(6) 2 8_554
O1 Cd1 Br1 176.1(4) . 8_554
O1 Cd1 Br1 100.1(5) 15_564 8_554
N1 Cd1 Br1 87.2(6) 13 .
N1 Cd1 Br1 88.6(6) 2 .
O1 Cd1 Br1 100.1(5) . .
O1 Cd1 Br1 176.1(4) 15_564 .
Br1 Cd1 Br1 81.58(14) 8_554 .
O1W Cd2 O1W 180.000(1) . 6_455
O1W Cd2 O1 81.5(4) . 15_564
O1W Cd2 O1 98.5(4) 6_455 15_564
O1W Cd2 O1 98.5(4) . .
O1W Cd2 O1 81.5(4) 6_455 .
O1 Cd2 O1 75.9(9) 15_564 .
O1W Cd2 O1 98.5(4) . 19_564
O1W Cd2 O1 81.5(4) 6_455 19_564
O1 Cd2 O1 48.7(9) 15_564 19_564
O1 Cd2 O1 117.83(18) . 19_564
O1W Cd2 O1 81.5(4) . 21
O1W Cd2 O1 98.5(4) 6_455 21
O1 Cd2 O1 117.83(18) 15_564 21
O1 Cd2 O1 166.0(9) . 21
O1 Cd2 O1 75.9(9) 19_564 21
O1W Cd2 O1 98.5(4) . 12_655
O1W Cd2 O1 81.5(4) 6_455 12_655
O1 Cd2 O1 166.0(9) 15_564 12_655
O1 Cd2 O1 117.83(18) . 12_655
O1 Cd2 O1 117.83(18) 19_564 12_655
O1 Cd2 O1 48.7(9) 21 12_655
O1W Cd2 O1 81.5(4) . 6_455
O1W Cd2 O1 98.5(4) 6_455 6_455
O1 Cd2 O1 117.83(18) 15_564 6_455
O1 Cd2 O1 48.7(9) . 6_455
O1 Cd2 O1 166.0(9) 19_564 6_455
O1 Cd2 O1 117.83(18) 21 6_455
O1 Cd2 O1 75.9(9) 12_655 6_455
O1W Cd2 C1 90.0(5) . .
O1W Cd2 C1 90.0(5) 6_455 .
O1 Cd2 C1 97.0(4) 15_564 .
O1 Cd2 C1 24.4(4) . .
O1 Cd2 C1 142.1(4) 19_564 .
O1 Cd2 C1 142.1(4) 21 .
O1 Cd2 C1 97.0(4) 12_655 .
O1 Cd2 C1 24.4(4) 6_455 .
O1W Cd2 C1 90.0(5) . 12_655
O1W Cd2 C1 90.0(5) 6_455 12_655
O1 Cd2 C1 142.1(4) 15_564 12_655
O1 Cd2 C1 142.1(4) . 12_655
O1 Cd2 C1 97.0(4) 19_564 12_655
O1 Cd2 C1 24.4(4) 21 12_655
O1 Cd2 C1 24.4(4) 12_655 12_655
O1 Cd2 C1 97.0(4) 6_455 12_655
C1 Cd2 C1 120.0 . 12_655
O1W Cd2 C1 90.0(5) . 15_564
O1W Cd2 C1 90.0(5) 6_455 15_564
O1 Cd2 C1 24.4(4) 15_564 15_564
O1 Cd2 C1 97.0(4) . 15_564
O1 Cd2 C1 24.4(4) 19_564 15_564
O1 Cd2 C1 97.0(4) 21 15_564
O1 Cd2 C1 142.1(4) 12_655 15_564
O1 Cd2 C1 142.1(4) 6_455 15_564
C1 Cd2 C1 120.000(1) . 15_564
C1 Cd2 C1 120.000(1) 12_655 15_564
C1 O1 Cd1 146.2(12) . .
C1 O1 Cd2 92.2(19) . .
Cd1 O1 Cd2 102.9(8) . .
N1 N1 N2 111.4(10) 6_455 .
N1 N1 Cd1 122.6(6) 6_455 2_455
N2 N1 Cd1 126.0(13) . 2_455
C9 N2 N1 99.5(18) . .
C5 N3 C4 114.1(14) . .
C5 N3 C4 114.1(14) . 6_455
C4 N3 C4 132(3) . 6_455
O1 C1 O1 127(4) . 6_455
O1 C1 C2 116.6(18) . .
O1 C1 C2 116.6(18) 6_455 .
O1 C1 Cd2 63.4(18) . .
O1 C1 Cd2 63.4(18) 6_455 .
C2 C1 Cd2 180.0(12) . .
C1 C2 C3 122.5(14) . 6_455
C1 C2 C3 122.5(14) . .
C3 C2 C3 111(2) 6_455 .
C3 C2 H2 88.0 6_455 .
C3 C2 H2 88.0 . .
C4 C3 C2 124(2) . .
C4 C3 H3A 106.2 . .
C2 C3 H3A 105.00 . .
C4 C3 H3B 106.2 . .
C2 C3 H3B 105.00 . .
H3A C3 H3B 106.4 . .
N3 C4 C3 112(2) . .
N3 C4 H4A 109.3 . .
C3 C4 H4A 109.3 . .
N3 C4 H4B 109.3 . .
C3 C4 H4B 109.3 . .
H4A C4 H4B 107.9 . .
C6 C5 C6 127(2) . 6_455
C6 C5 N3 116.6(12) . .
C6 C5 N3 116.6(12) 6_455 .
C5 C6 C7 112.4(19) . .
C5 C6 H6 123.8 . .
C7 C6 H6 123.8 . .
C8 C7 C6 129.6(18) . .
C8 C7 H7 115.2 . .
C6 C7 H7 115.2 . .
C9 C8 C7 125.5(11) . 6_455
C9 C8 C7 125.5(11) . .
C7 C8 C7 109(2) 6_455 .
N2 C9 N2 118(2) . 6_455
N2 C9 C8 121.0(12) . .
N2 C9 C8 121.0(12) 6_455 .
Cd2 O1W H1W 109.5 . .

loop_
_geom_bond_atom_site_label_1
_geom_bond_atom_site_label_2
_geom_bond_distance
_geom_bond_site_symmetry_2
Br1 Cd1 2.823(3) .
Br1 Cd1 2.823(3) 18
Br1 Cd1 2.823(3) 8_554
Cd1 N1 2.22(2) 13
Cd1 N1 2.22(2) 2
Cd1 O1 2.360(18) .
Cd1 O1 2.360(18) 15_564
Cd1 Br1 2.823(3) 8_554
Cd2 O1W 2.291(17) .
Cd2 O1W 2.291(17) 6_455
Cd2 O1 2.427(17) 15_564
Cd2 O1 2.427(17) .
Cd2 O1 2.427(17) 19_564
Cd2 O1 2.427(17) 21
Cd2 O1 2.427(17) 12_655
Cd2 O1 2.427(17) 6_455
Cd2 C1 2.71(3) .
Cd2 C1 2.71(3) 12_655
Cd2 C1 2.71(3) 15_564
O1 C1 1.12(2) .
N1 N1 1.31(4) 6_455
N1 N2 1.397(18) .
N1 Cd1 2.22(2) 2_455
N2 C9 1.359(15) .
N3 C5 1.431(18) .
N3 C4 1.436(16) .
N3 C4 1.436(16) 6_455
C1 O1 1.12(2) 6_455
C1 C2 1.43(4) .
C2 C3 1.52(3) 6_455
C2 C3 1.52(3) .
C2 H2 0.9800 .
C3 C4 1.482(18) .
C3 H3A 0.9700 .
C3 H3B 0.9700 .
C4 H4A 0.9700 .
C4 H4B 0.9700 .
C5 C6 1.383(15) .
C5 C6 1.383(15) 6_455
C6 C7 1.414(17) .
C6 H6 0.9300 .
C7 C8 1.393(15) .
C7 H7 0.9300 .
C8 C9 1.381(18) .
C8 C7 1.393(15) 6_455
C9 N2 1.359(15) 6_455
O1W H1W 0.8200 .

loop_
_geom_torsion_atom_site_label_1
_geom_torsion_atom_site_label_2
_geom_torsion_atom_site_label_3
_geom_torsion_atom_site_label_4
_geom_torsion
_geom_torsion_site_symmetry_1
_geom_torsion_site_symmetry_4
Cd1 Br1 Cd1 N1 47.5(6) 18 13
Cd1 Br1 Cd1 N1 130.5(6) 8_554 13
Cd1 Br1 Cd1 N1 -128.9(6) 18 2
Cd1 Br1 Cd1 N1 -45.9(6) 8_554 2
Cd1 Br1 Cd1 O1 142.0(4) 18 .
Cd1 Br1 Cd1 O1 -135.0(4) 8_554 .
Cd1 Br1 Cd1 Br1 -41.47(4) 18 8_554
Cd1 Br1 Cd1 Br1 41.47(4) 8_554 8_554
N1 Cd1 O1 C1 157(4) 13 .
N1 Cd1 O1 C1 -19(4) 2 .
O1 Cd1 O1 C1 -114(4) 15_564 .
Br1 Cd1 O1 C1 69(4) . .
N1 Cd1 O1 Cd2 -88.3(7) 13 .
N1 Cd1 O1 Cd2 95.2(7) 2 .
O1 Cd1 O1 Cd2 0.0 15_564 .
Br1 Cd1 O1 Cd2 -176.4(4) . .
O1W Cd2 O1 C1 70.6(8) . .
O1W Cd2 O1 C1 -109.4(8) 6_455 .
O1 Cd2 O1 C1 149.5(12) 15_564 .
O1 Cd2 O1 C1 175.1(4) 19_564 .
O1 Cd2 O1 C1 -18.3(8) 21 .
O1 Cd2 O1 C1 -33.8(14) 12_655 .
O1 Cd2 O1 C1 0.000(1) 6_455 .
C1 Cd2 O1 C1 -30.5(12) 12_655 .
C1 Cd2 O1 C1 161.7(8) 15_564 .
O1W Cd2 O1 Cd1 -78.9(5) . .
O1W Cd2 O1 Cd1 101.1(5) 6_455 .
O1 Cd2 O1 Cd1 0.0 15_564 .
O1 Cd2 O1 Cd1 25.5(10) 19_564 .
O1 Cd2 O1 Cd1 -167.8(5) 21 .
O1 Cd2 O1 Cd1 176.7(2) 12_655 .
O1 Cd2 O1 Cd1 -149.5(12) 6_455 .
C1 Cd2 O1 Cd1 -149.5(12) . .
C1 Cd2 O1 Cd1 180.0 12_655 .
C1 Cd2 O1 Cd1 12.2(5) 15_564 .
N1 N1 N2 C9 -4(3) 6_455 .
Cd1 N1 N2 C9 175.0(13) 2_455 .
Cd1 O1 C1 O1 117(3) . 6_455
Cd2 O1 C1 O1 0.000(2) . 6_455
Cd1 O1 C1 C2 -63(3) . .
Cd2 O1 C1 C2 180.000(2) . .
Cd1 O1 C1 Cd2 117(3) . .
O1W Cd2 C1 O1 -111.1(9) . .
O1W Cd2 C1 O1 68.9(9) 6_455 .
O1 Cd2 C1 O1 -29.7(12) 15_564 .
O1 Cd2 C1 O1 -7.1(6) 19_564 .
O1 Cd2 C1 O1 172.9(6) 21 .
O1 Cd2 C1 O1 150.3(12) 12_655 .
O1 Cd2 C1 O1 180.000(2) 6_455 .
C1 Cd2 C1 O1 158.9(9) 12_655 .
C1 Cd2 C1 O1 -21.1(9) 15_564 .
O1W Cd2 C1 O1 68.9(9) . 6_455
O1W Cd2 C1 O1 -111.1(9) 6_455 6_455
O1 Cd2 C1 O1 150.3(12) 15_564 6_455
O1 Cd2 C1 O1 180.000(2) . 6_455
O1 Cd2 C1 O1 172.9(6) 19_564 6_455
O1 Cd2 C1 O1 -7.1(6) 21 6_455
O1 Cd2 C1 O1 -29.7(12) 12_655 6_455
C1 Cd2 C1 O1 -21.1(9) 12_655 6_455
C1 Cd2 C1 O1 158.9(9) 15_564 6_455
O1 C1 C2 C3 118.6(17) . 6_455
O1 C1 C2 C3 -61.4(17) 6_455 6_455
O1 C1 C2 C3 -61.4(17) . .
O1 C1 C2 C3 118.6(17) 6_455 .
C1 C2 C3 C4 -176(2) . .
C3 C2 C3 C4 4(2) 6_455 .
C5 N3 C4 C3 -177(2) . .
C4 N3 C4 C3 3(2) 6_455 .
C2 C3 C4 N3 -7(4) . .
C4 N3 C5 C6 157(2) . .
C4 N3 C5 C6 -23(2) 6_455 .
C4 N3 C5 C6 -23(2) . 6_455
C4 N3 C5 C6 157(2) 6_455 6_455
C6 C5 C6 C7 -0.5(11) 6_455 .
N3 C5 C6 C7 179.5(11) . .
C5 C6 C7 C8 1(3) . .
C6 C7 C8 C9 179.4(15) . .
C6 C7 C8 C7 -0.6(15) . 6_455
N1 N2 C9 N2 1.5(12) . 6_455
N1 N2 C9 C8 -178.5(12) . .
C7 C8 C9 N2 -174.6(14) 6_455 .
C7 C8 C9 N2 5.4(14) . .
C7 C8 C9 N2 5.4(14) 6_455 6_455
C7 C8 C9 N2 -174.6(14) . 6_455
